data_4082464
loop_
_publ_author_name
'Parker, Evelyne'
'Cramer, Nicolai'

_publ_section_title
;
 Asymmetric Rhodium(I)-Catalyzed C--C Activations with Zwitterionic
 Bis-phospholane Ligands
;
_journal_issue 3
_journal_name_full Organometallics
_journal_page_first 780
_journal_paper_doi 10.1021/om4011627
_journal_volume 33
_journal_year 2014
_chemical_absolute_configuration rmad
_chemical_formula_moiety 'C33 H46 B P2 Rh'
_chemical_formula_sum 'C33 H46 B P2 Rh'
_chemical_formula_weight 618.36
_space_group_IT_number 19
_symmetry_cell_setting orthorhombic
_symmetry_space_group_name_Hall 'P 2ac 2ab'
_symmetry_space_group_name_H-M 'P 21 21 21'
_atom_sites_solution_hydrogens geom
_atom_sites_solution_primary direct
_atom_sites_solution_secondary difmap
_audit_creation_method SHELXL-97
_audit_update_record
;
2013-05-21 # Formatted by publCIF
;
_cell_angle_alpha 90.00
_cell_angle_beta 90.00
_cell_angle_gamma 90.00
_cell_formula_units_Z 4
_cell_length_a 10.37956(8)
_cell_length_b 15.57637(13)
_cell_length_c 19.28434(14)
_cell_measurement_reflns_used 15158
_cell_measurement_temperature 293(2)
_cell_measurement_theta_max 73.3297
_cell_measurement_theta_min 3.6447
_cell_volume 3117.81(4)
_computing_cell_refinement
; 
CrysAlisPro, Agilent Technologies, 
Version 1.171.35.21 (release 20-01-2012 CrysAlis171 .NET) 
(compiled Jan 23 2012,18:06:46) 
;
_computing_data_collection
; 
CrysAlisPro, Agilent Technologies, 
Version 1.171.35.21 (release 20-01-2012 CrysAlis171 .NET) 
(compiled Jan 23 2012,18:06:46) 
;
_computing_data_reduction
; 
CrysAlisPro, Agilent Technologies, 
Version 1.171.35.21 (release 20-01-2012 CrysAlis171 .NET) 
(compiled Jan 23 2012,18:06:46) 
;
_computing_molecular_graphics 'Bruker SHELXTL'
_computing_publication_material 'Bruker SHELXTL'
_computing_structure_refinement 'SHELXL-97 (Sheldrick, 1997)'
_computing_structure_solution 'SHELXS-97 (Sheldrick, 1990)'
_diffrn_ambient_temperature 293(2)
_diffrn_detector_area_resol_mean 10.2665
_diffrn_measured_fraction_theta_full 0.990
_diffrn_measured_fraction_theta_max 0.990
_diffrn_measurement_device_type 'SuperNova, Dual, Cu at zero, Atlas'
_diffrn_measurement_method '\w scans'
_diffrn_radiation_monochromator mirror
_diffrn_radiation_source 'SuperNova (Cu) X-ray Source'
_diffrn_radiation_type 'Cu K\a'
_diffrn_radiation_wavelength 1.54178
_diffrn_reflns_av_R_equivalents 0.0233
_diffrn_reflns_av_sigmaI/netI 0.0198
_diffrn_reflns_limit_h_max 12
_diffrn_reflns_limit_h_min -12
_diffrn_reflns_limit_k_max 13
_diffrn_reflns_limit_k_min -19
_diffrn_reflns_limit_l_max 22
_diffrn_reflns_limit_l_min -23
_diffrn_reflns_number 22577
_diffrn_reflns_theta_full 73.48
_diffrn_reflns_theta_max 73.48
_diffrn_reflns_theta_min 3.65
_exptl_absorpt_coefficient_mu 5.529
_exptl_absorpt_correction_T_max 1.00000
_exptl_absorpt_correction_T_min 0.42293
_exptl_absorpt_correction_type multi-scan
_exptl_absorpt_process_details
; 
CrysAlisPro, Agilent Technologies, 
Version 1.171.35.21 (release 20-01-2012 CrysAlis171 .NET) 
(compiled Jan 23 2012,18:06:46) 
Empirical absorption correction using spherical harmonics, 
 implemented in SCALE3 ABSPACK scaling algorithm. 
;
_exptl_crystal_colour red
_exptl_crystal_density_diffrn 1.317
_exptl_crystal_density_method 'not measured'
_exptl_crystal_description prismatic
_exptl_crystal_F_000 1296
_exptl_crystal_size_max 0.28
_exptl_crystal_size_mid 0.23
_exptl_crystal_size_min 0.20
_refine_diff_density_max 0.197
_refine_diff_density_min -0.227
_refine_diff_density_rms 0.034
_refine_ls_abs_structure_details 'Flack H D (1983), Acta Cryst. A39, 876-881'
_refine_ls_abs_structure_Flack -0.016(5)
_refine_ls_extinction_method none
_refine_ls_goodness_of_fit_ref 1.036
_refine_ls_hydrogen_treatment constr
_refine_ls_matrix_type full
_refine_ls_number_parameters 334
_refine_ls_number_reflns 6145
_refine_ls_number_restraints 0
_refine_ls_restrained_S_all 1.036
_refine_ls_R_factor_all 0.0233
_refine_ls_R_factor_gt 0.0206
_refine_ls_shift/su_max 0.002
_refine_ls_shift/su_mean 0.000
_refine_ls_structure_factor_coef Fsqd
_refine_ls_weighting_details 'calc w=1/[\s^2^(Fo^2^)+(0.0256P)^2^+0.5434P] where P=(Fo^2^+2Fc^2^)/3'
_refine_ls_weighting_scheme calc
_refine_ls_wR_factor_gt 0.0511
_refine_ls_wR_factor_ref 0.0522
_reflns_number_gt 5861
_reflns_number_total 6145
_reflns_threshold_expression >2sigma(I)
_cod_data_source_file om4011627_si_002.cif
_cod_data_source_block epa-1-302b
_cod_database_code 4082464

loop_
_symmetry_equiv_pos_as_xyz
'x, y, z'
'-x+1/2, -y, z+1/2'
'-x, y+1/2, -z+1/2'
'x+1/2, -y+1/2, -z'

loop_
_atom_site_label
_atom_site_type_symbol
_atom_site_fract_x
_atom_site_fract_y
_atom_site_fract_z
_atom_site_U_iso_or_equiv
_atom_site_adp_type
_atom_site_occupancy
_atom_site_symmetry_multiplicity
_atom_site_calc_flag
_atom_site_refinement_flags
Rh1 Rh 0.766864(14) 0.519317(12) 0.482911(8) 0.04516(5) Uani 1 1 d .
P1 P 0.55399(5) 0.48018(4) 0.47685(3) 0.04432(11) Uani 1 1 d .
P2 P 0.73358(5) 0.56305(4) 0.59505(2) 0.04404(11) Uani 1 1 d .
B1 B 0.4537(2) 0.52850(18) 0.61600(13) 0.0444(5) Uani 1 1 d .
C1 C 0.8424(3) 0.45815(19) 0.38679(14) 0.0632(7) Uani 1 1 d .
H1 H 0.7865 0.4118 0.3826 0.076 Uiso 1 1 calc R
C2 C 0.8160(3) 0.5421(2) 0.37309(12) 0.0598(7) Uani 1 1 d .
H2 H 0.7379 0.5642 0.3575 0.072 Uiso 1 1 calc R
C3 C 0.9387(3) 0.5933(2) 0.38808(14) 0.0642(7) Uani 1 1 d .
H3 H 0.9453 0.6508 0.3677 0.077 Uiso 1 1 calc R
C4 C 0.9508(2) 0.58617(19) 0.46678(13) 0.0586(6) Uani 1 1 d .
H4 H 0.9421 0.6303 0.4990 0.070 Uiso 1 1 calc R
C5 C 0.9770(2) 0.50169(19) 0.48035(15) 0.0647(8) Uani 1 1 d .
H5 H 0.9882 0.4770 0.5238 0.078 Uiso 1 1 calc R
C6 C 0.9843(3) 0.4560(2) 0.41075(16) 0.0731(8) Uani 1 1 d .
H6 H 1.0277 0.4001 0.4099 0.088 Uiso 1 1 calc R
C7 C 1.0403(3) 0.5260(3) 0.36562(16) 0.0804(9) Uani 1 1 d .
H7A H 1.0365 0.5126 0.3165 0.096 Uiso 1 1 calc R
H7B H 1.1274 0.5417 0.3788 0.096 Uiso 1 1 calc R
C8 C 0.4308(3) 0.5642(2) 0.36363(15) 0.0711(8) Uani 1 1 d .
H8A H 0.3910 0.5570 0.3191 0.107 Uiso 1 1 calc R
H8B H 0.5000 0.6049 0.3599 0.107 Uiso 1 1 calc R
H8C H 0.3682 0.5850 0.3962 0.107 Uiso 1 1 calc R
C9 C 0.4832(2) 0.4790(2) 0.38834(12) 0.0582(6) Uani 1 1 d .
H9 H 0.5513 0.4616 0.3560 0.070 Uiso 1 1 calc R
C10 C 0.3853(3) 0.4060(2) 0.39181(19) 0.0787(9) Uani 1 1 d .
H10A H 0.3094 0.4239 0.4174 0.094 Uiso 1 1 calc R
H10B H 0.3592 0.3890 0.3455 0.094 Uiso 1 1 calc R
C11 C 0.4518(3) 0.3323(2) 0.4285(2) 0.0860(10) Uani 1 1 d .
H11A H 0.5158 0.3070 0.3981 0.103 Uiso 1 1 calc R
H11B H 0.3892 0.2884 0.4402 0.103 Uiso 1 1 calc R
C12 C 0.5173(3) 0.36512(16) 0.49501(15) 0.0641(7) Uani 1 1 d .
H12 H 0.4533 0.3633 0.5324 0.077 Uiso 1 1 calc R
C13 C 0.6314(4) 0.31126(19) 0.5175(2) 0.0890(10) Uani 1 1 d .
H13A H 0.6034 0.2535 0.5264 0.134 Uiso 1 1 calc R
H13B H 0.6679 0.3351 0.5590 0.134 Uiso 1 1 calc R
H13C H 0.6951 0.3110 0.4815 0.134 Uiso 1 1 calc R
C14 C 0.4451(2) 0.54226(14) 0.53041(11) 0.0464(5) Uani 1 1 d .
H14A H 0.4600 0.6025 0.5207 0.056 Uiso 1 1 calc R
H14B H 0.3578 0.5292 0.5160 0.056 Uiso 1 1 calc R
C15 C 0.3671(2) 0.44470(15) 0.63924(12) 0.0459(5) Uani 1 1 d .
C16 C 0.2434(2) 0.43215(15) 0.61270(14) 0.0595(6) Uani 1 1 d .
H16 H 0.2099 0.4731 0.5826 0.071 Uiso 1 1 calc R
C17 C 0.1685(3) 0.36185(19) 0.62912(16) 0.0650(7) Uani 1 1 d .
H17 H 0.0879 0.3553 0.6088 0.078 Uiso 1 1 calc R
C18 C 0.2118(3) 0.3022(2) 0.67474(16) 0.0748(9) Uani 1 1 d .
H18 H 0.1608 0.2554 0.6866 0.090 Uiso 1 1 calc R
C19 C 0.3319(4) 0.3120(2) 0.70309(18) 0.0837(10) Uani 1 1 d .
H19 H 0.3630 0.2717 0.7344 0.100 Uiso 1 1 calc R
C20 C 0.4074(3) 0.38217(19) 0.68506(14) 0.0627(7) Uani 1 1 d .
H20 H 0.4888 0.3872 0.7048 0.075 Uiso 1 1 calc R
C21 C 0.3860(2) 0.61184(15) 0.65385(12) 0.0473(5) Uani 1 1 d .
C22 C 0.2840(3) 0.65616(17) 0.62318(14) 0.0615(6) Uani 1 1 d .
H22 H 0.2601 0.6417 0.5782 0.074 Uiso 1 1 calc R
C23 C 0.2166(3) 0.7209(2) 0.65679(18) 0.0767(8) Uani 1 1 d .
H23 H 0.1495 0.7487 0.6342 0.092 Uiso 1 1 calc R
C24 C 0.2485(4) 0.74398(19) 0.72303(17) 0.0804(9) Uani 1 1 d .
H24 H 0.2023 0.7865 0.7460 0.097 Uiso 1 1 calc R
C25 C 0.3492(4) 0.7036(2) 0.75501(17) 0.0793(9) Uani 1 1 d .
H25 H 0.3727 0.7194 0.7998 0.095 Uiso 1 1 calc R
C26 C 0.4168(3) 0.63895(19) 0.72085(14) 0.0646(7) Uani 1 1 d .
H26 H 0.4853 0.6127 0.7436 0.077 Uiso 1 1 calc R
C27 C 0.6045(2) 0.51249(17) 0.64206(11) 0.0468(5) Uani 1 1 d .
H27A H 0.6202 0.4511 0.6416 0.056 Uiso 1 1 calc R
H27B H 0.6104 0.5311 0.6900 0.056 Uiso 1 1 calc R
C28 C 0.6910(4) 0.7329(2) 0.54265(17) 0.0801(9) Uani 1 1 d .
H28A H 0.6852 0.7927 0.5545 0.120 Uiso 1 1 calc R
H28B H 0.6122 0.7149 0.5211 0.120 Uiso 1 1 calc R
H28C H 0.7614 0.7243 0.5111 0.120 Uiso 1 1 calc R
C29 C 0.7136(3) 0.68058(16) 0.60796(14) 0.0612(6) Uani 1 1 d .
H29 H 0.6391 0.6891 0.6384 0.073 Uiso 1 1 calc R
C30 C 0.8339(4) 0.7079(2) 0.64816(17) 0.0817(10) Uani 1 1 d .
H30A H 0.9032 0.7210 0.6161 0.098 Uiso 1 1 calc R
H30B H 0.8157 0.7590 0.6752 0.098 Uiso 1 1 calc R
C31 C 0.8734(3) 0.6354(2) 0.69552(15) 0.0791(9) Uani 1 1 d .
H31A H 0.8112 0.6286 0.7327 0.095 Uiso 1 1 calc R
H31B H 0.9571 0.6470 0.7158 0.095 Uiso 1 1 calc R
C32 C 0.8786(2) 0.5552(2) 0.65150(13) 0.0622(7) Uani 1 1 d .
H32 H 0.9545 0.5598 0.6215 0.075 Uiso 1 1 calc R
C33 C 0.8897(3) 0.4714(3) 0.69142(15) 0.0813(9) Uani 1 1 d .
H33A H 0.9707 0.4699 0.7155 0.122 Uiso 1 1 calc R
H33B H 0.8850 0.4241 0.6597 0.122 Uiso 1 1 calc R
H33C H 0.8206 0.4675 0.7243 0.122 Uiso 1 1 calc R

loop_
_atom_site_aniso_label
_atom_site_aniso_U_11
_atom_site_aniso_U_22
_atom_site_aniso_U_33
_atom_site_aniso_U_23
_atom_site_aniso_U_13
_atom_site_aniso_U_12
Rh1 0.03669(7) 0.05918(9) 0.03962(7) -0.00218(7) 0.00044(6) 0.00145(7)
P1 0.0388(2) 0.0476(2) 0.0466(3) -0.0045(3) 0.0002(2) 0.0014(2)
P2 0.0390(3) 0.0538(3) 0.0393(2) 0.0003(2) 0.0005(2) -0.0032(2)
B1 0.0406(12) 0.0457(13) 0.0468(12) 0.0026(11) 0.0027(9) 0.0001(11)
C1 0.0601(15) 0.0742(19) 0.0552(14) -0.0190(13) 0.0079(11) -0.0003(12)
C2 0.0512(13) 0.090(2) 0.0383(11) 0.0002(12) 0.0007(9) 0.0046(12)
C3 0.0579(15) 0.0808(18) 0.0540(14) 0.0057(13) 0.0082(12) -0.0040(14)
C4 0.0436(12) 0.0772(17) 0.0550(14) -0.0036(12) 0.0065(10) -0.0073(11)
C5 0.0348(10) 0.099(2) 0.0600(14) 0.0146(16) 0.0004(10) 0.0063(11)
C6 0.0585(16) 0.081(2) 0.0793(19) -0.0063(15) 0.0113(14) 0.0162(14)
C7 0.0575(15) 0.118(3) 0.0658(17) -0.009(2) 0.0186(12) -0.0021(19)
C8 0.0615(16) 0.097(2) 0.0545(15) 0.0071(15) -0.0058(12) 0.0120(16)
C9 0.0466(12) 0.0763(15) 0.0517(13) -0.0141(14) -0.0030(9) 0.0046(13)
C10 0.0582(17) 0.083(2) 0.095(2) -0.0311(18) -0.0159(16) -0.0017(15)
C11 0.073(2) 0.0658(18) 0.120(3) -0.0299(19) -0.0013(19) -0.0111(15)
C12 0.0643(15) 0.0480(13) 0.0801(19) -0.0070(12) 0.0139(13) 0.0005(11)
C13 0.110(3) 0.0538(15) 0.103(2) 0.0001(18) -0.006(2) 0.0151(16)
C14 0.0402(10) 0.0500(12) 0.0489(12) 0.0006(9) 0.0006(8) 0.0038(8)
C15 0.0433(11) 0.0477(11) 0.0468(11) -0.0016(10) 0.0060(9) 0.0014(10)
C16 0.0452(13) 0.0534(12) 0.0800(15) 0.0114(11) -0.0017(12) 0.0006(11)
C17 0.0507(14) 0.0625(16) 0.0819(19) 0.0023(14) -0.0031(13) -0.0100(12)
C18 0.074(2) 0.0683(17) 0.0819(19) 0.0185(15) -0.0045(16) -0.0290(15)
C19 0.084(2) 0.084(2) 0.083(2) 0.0401(18) -0.0155(17) -0.0219(18)
C20 0.0549(15) 0.0723(17) 0.0610(15) 0.0159(13) -0.0081(12) -0.0135(13)
C21 0.0455(12) 0.0445(11) 0.0518(12) 0.0029(10) 0.0080(10) -0.0023(10)
C22 0.0610(15) 0.0584(14) 0.0651(14) -0.0017(11) 0.0046(12) 0.0108(12)
C23 0.0692(19) 0.0653(17) 0.096(2) 0.0009(15) 0.0157(17) 0.0191(15)
C24 0.090(3) 0.0592(15) 0.092(2) -0.0109(15) 0.036(2) 0.0087(17)
C25 0.102(3) 0.0718(19) 0.0639(17) -0.0157(15) 0.0204(17) -0.0018(18)
C26 0.0743(19) 0.0637(16) 0.0557(15) -0.0046(13) 0.0061(13) 0.0055(14)
C27 0.0409(10) 0.0526(12) 0.0468(11) 0.0053(10) 0.0013(8) 0.0010(10)
C28 0.088(2) 0.0572(16) 0.095(2) 0.0120(15) -0.0006(17) 0.0016(15)
C29 0.0634(16) 0.0547(13) 0.0657(14) -0.0035(11) 0.0142(12) -0.0086(12)
C30 0.096(2) 0.082(2) 0.0673(18) -0.0116(16) 0.0052(16) -0.0372(18)
C31 0.078(2) 0.107(3) 0.0518(15) -0.0098(16) -0.0052(14) -0.0342(19)
C32 0.0399(12) 0.102(2) 0.0443(12) -0.0018(13) 0.0011(9) -0.0049(13)
C33 0.0675(17) 0.119(3) 0.0575(15) 0.0083(18) -0.0097(13) 0.027(2)

loop_
_atom_type_symbol
_atom_type_description
_atom_type_scat_dispersion_real
_atom_type_scat_dispersion_imag
_atom_type_scat_source
C C 0.0181 0.0091 'International Tables Vol C Tables 4.2.6.8 and 6.1.1.4'
H H 0.0000 0.0000 'International Tables Vol C Tables 4.2.6.8 and 6.1.1.4'
B B 0.0090 0.0039 'International Tables Vol C Tables 4.2.6.8 and 6.1.1.4'
P P 0.2955 0.4335 'International Tables Vol C Tables 4.2.6.8 and 6.1.1.4'
Rh Rh 0.0927 3.6045 'International Tables Vol C Tables 4.2.6.8 and 6.1.1.4'

loop_
_geom_angle_atom_site_label_1
_geom_angle_atom_site_label_2
_geom_angle_atom_site_label_3
_geom_angle
C4 Rh1 C5 36.29(11)
C4 Rh1 C2 65.62(10)
C5 Rh1 C2 76.67(10)
C4 Rh1 C1 77.24(10)
C5 Rh1 C1 65.09(11)
C2 Rh1 C1 35.78(12)
C4 Rh1 P2 97.10(7)
C5 Rh1 P2 101.98(8)
C2 Rh1 P2 153.11(8)
C1 Rh1 P2 164.81(8)
C4 Rh1 P1 162.82(7)
C5 Rh1 P1 157.02(8)
C2 Rh1 P1 102.48(7)
C1 Rh1 P1 100.53(8)
P2 Rh1 P1 88.96(2)
C14 P1 C9 106.41(11)
C14 P1 C12 106.18(11)
C9 P1 C12 94.73(15)
C14 P1 Rh1 115.45(8)
C9 P1 Rh1 115.46(8)
C12 P1 Rh1 116.23(9)
C27 P2 C29 106.28(12)
C27 P2 C32 106.18(11)
C29 P2 C32 94.39(14)
C27 P2 Rh1 117.21(8)
C29 P2 Rh1 115.82(9)
C32 P2 Rh1 114.22(8)
C21 B1 C15 105.74(17)
C21 B1 C27 112.7(2)
C15 B1 C27 108.22(19)
C21 B1 C14 108.34(19)
C15 B1 C14 110.01(19)
C27 B1 C14 111.65(17)
C2 C1 C6 105.7(3)
C2 C1 Rh1 71.33(14)
C6 C1 Rh1 95.51(17)
C2 C1 H1 127.1
C6 C1 H1 127.1
Rh1 C1 H1 100.7
C1 C2 C3 107.2(2)
C1 C2 Rh1 72.90(15)
C3 C2 Rh1 95.44(15)
C1 C2 H2 126.4
C3 C2 H2 126.4
Rh1 C2 H2 99.7
C4 C3 C2 102.6(2)
C4 C3 C7 99.9(2)
C2 C3 C7 99.3(2)
C4 C3 H3 117.3
C2 C3 H3 117.3
C7 C3 H3 117.3
C5 C4 C3 106.0(3)
C5 C4 Rh1 71.94(15)
C3 C4 Rh1 95.94(17)
C5 C4 H4 127.0
C3 C4 H4 127.0
Rh1 C4 H4 99.9
C4 C5 C6 106.9(2)
C4 C5 Rh1 71.77(14)
C6 C5 Rh1 97.31(16)
C4 C5 H5 126.5
C6 C5 H5 126.5
Rh1 C5 H5 99.0
C7 C6 C5 100.9(3)
C7 C6 C1 100.3(3)
C5 C6 C1 101.9(2)
C7 C6 H6 117.0
C5 C6 H6 117.0
C1 C6 H6 117.0
C6 C7 C3 93.7(2)
C6 C7 H7A 113.0
C3 C7 H7A 113.0
C6 C7 H7B 113.0
C3 C7 H7B 113.0
H7A C7 H7B 110.4
C9 C8 H8A 109.5
C9 C8 H8B 109.5
H8A C8 H8B 109.5
C9 C8 H8C 109.5
H8A C8 H8C 109.5
H8B C8 H8C 109.5
C8 C9 C10 115.4(2)
C8 C9 P1 115.0(2)
C10 C9 P1 103.3(2)
C8 C9 H9 107.6
C10 C9 H9 107.6
P1 C9 H9 107.6
C11 C10 C9 106.3(2)
C11 C10 H10A 110.5
C9 C10 H10A 110.5
C11 C10 H10B 110.5
C9 C10 H10B 110.5
H10A C10 H10B 108.7
C10 C11 C12 109.8(2)
C10 C11 H11A 109.7
C12 C11 H11A 109.7
C10 C11 H11B 109.7
C12 C11 H11B 109.7
H11A C11 H11B 108.2
C13 C12 C11 113.6(3)
C13 C12 P1 115.3(2)
C11 C12 P1 104.6(2)
C13 C12 H12 107.7
C11 C12 H12 107.7
P1 C12 H12 107.7
C12 C13 H13A 109.5
C12 C13 H13B 109.5
H13A C13 H13B 109.5
C12 C13 H13C 109.5
H13A C13 H13C 109.5
H13B C13 H13C 109.5
B1 C14 P1 117.57(15)
B1 C14 H14A 107.9
P1 C14 H14A 107.9
B1 C14 H14B 107.9
P1 C14 H14B 107.9
H14A C14 H14B 107.2
C20 C15 C16 114.5(2)
C20 C15 B1 124.6(2)
C16 C15 B1 120.9(2)
C17 C16 C15 123.0(2)
C17 C16 H16 118.5
C15 C16 H16 118.5
C18 C17 C16 120.4(3)
C18 C17 H17 119.8
C16 C17 H17 119.8
C17 C18 C19 118.9(3)
C17 C18 H18 120.5
C19 C18 H18 120.5
C18 C19 C20 120.1(3)
C18 C19 H19 120.0
C20 C19 H19 120.0
C15 C20 C19 123.0(3)
C15 C20 H20 118.5
C19 C20 H20 118.5
C22 C21 C26 114.6(2)
C22 C21 B1 121.7(2)
C26 C21 B1 123.4(2)
C23 C22 C21 122.9(3)
C23 C22 H22 118.5
C21 C22 H22 118.5
C24 C23 C22 120.4(3)
C24 C23 H23 119.8
C22 C23 H23 119.8
C25 C24 C23 119.0(3)
C25 C24 H24 120.5
C23 C24 H24 120.5
C24 C25 C26 120.3(3)
C24 C25 H25 119.9
C26 C25 H25 119.9
C25 C26 C21 122.7(3)
C25 C26 H26 118.6
C21 C26 H26 118.6
B1 C27 P2 118.88(15)
B1 C27 H27A 107.6
P2 C27 H27A 107.6
B1 C27 H27B 107.6
P2 C27 H27B 107.6
H27A C27 H27B 107.0
C29 C28 H28A 109.5
C29 C28 H28B 109.5
H28A C28 H28B 109.5
C29 C28 H28C 109.5
H28A C28 H28C 109.5
H28B C28 H28C 109.5
C28 C29 C30 113.4(2)
C28 C29 P2 115.8(2)
C30 C29 P2 104.5(2)
C28 C29 H29 107.6
C30 C29 H29 107.6
P2 C29 H29 107.6
C31 C30 C29 108.7(2)
C31 C30 H30A 110.0
C29 C30 H30A 110.0
C31 C30 H30B 110.0
C29 C30 H30B 110.0
H30A C30 H30B 108.3
C30 C31 C32 106.7(2)
C30 C31 H31A 110.4
C32 C31 H31A 110.4
C30 C31 H31B 110.4
C32 C31 H31B 110.4
H31A C31 H31B 108.6
C31 C32 C33 115.3(2)
C31 C32 P2 104.2(2)
C33 C32 P2 114.5(2)
C31 C32 H32 107.5
C33 C32 H32 107.5
P2 C32 H32 107.5
C32 C33 H33A 109.5
C32 C33 H33B 109.5
H33A C33 H33B 109.5
C32 C33 H33C 109.5
H33A C33 H33C 109.5
H33B C33 H33C 109.5

loop_
_geom_bond_atom_site_label_1
_geom_bond_atom_site_label_2
_geom_bond_distance
Rh1 C4 2.197(3)
Rh1 C5 2.199(2)
Rh1 C2 2.207(2)
Rh1 C1 2.227(2)
Rh1 P2 2.2935(5)
Rh1 P1 2.2951(5)
P1 C14 1.811(2)
P1 C9 1.858(2)
P1 C12 1.865(3)
P2 C27 1.799(2)
P2 C29 1.859(3)
P2 C32 1.861(3)
B1 C21 1.647(3)
B1 C15 1.647(3)
B1 C27 1.663(3)
B1 C14 1.667(3)
C1 C2 1.362(4)
C1 C6 1.544(4)
C1 H1 0.9300
C2 C3 1.530(4)
C2 H2 0.9300
C3 C4 1.527(4)
C3 C7 1.549(4)
C3 H3 0.9800
C4 C5 1.369(4)
C4 H4 0.9300
C5 C6 1.521(4)
C5 H5 0.9300
C6 C7 1.512(5)
C6 H6 0.9800
C7 H7A 0.9700
C7 H7B 0.9700
C8 C9 1.512(4)
C8 H8A 0.9600
C8 H8B 0.9600
C8 H8C 0.9600
C9 C10 1.527(4)
C9 H9 0.9800
C10 C11 1.516(5)
C10 H10A 0.9700
C10 H10B 0.9700
C11 C12 1.538(4)
C11 H11A 0.9700
C11 H11B 0.9700
C12 C13 1.514(4)
C12 H12 0.9800
C13 H13A 0.9600
C13 H13B 0.9600
C13 H13C 0.9600
C14 H14A 0.9700
C14 H14B 0.9700
C15 C20 1.380(4)
C15 C16 1.397(3)
C16 C17 1.380(4)
C16 H16 0.9300
C17 C18 1.356(4)
C17 H17 0.9300
C18 C19 1.370(5)
C18 H18 0.9300
C19 C20 1.389(4)
C19 H19 0.9300
C20 H20 0.9300
C21 C22 1.396(4)
C21 C26 1.396(4)
C22 C23 1.388(4)
C22 H22 0.9300
C23 C24 1.368(5)
C23 H23 0.9300
C24 C25 1.367(5)
C24 H24 0.9300
C25 C26 1.393(4)
C25 H25 0.9300
C26 H26 0.9300
C27 H27A 0.9700
C27 H27B 0.9700
C28 C29 1.518(4)
C28 H28A 0.9600
C28 H28B 0.9600
C28 H28C 0.9600
C29 C30 1.530(4)
C29 H29 0.9800
C30 C31 1.509(5)
C30 H30A 0.9700
C30 H30B 0.9700
C31 C32 1.511(4)
C31 H31A 0.9700
C31 H31B 0.9700
C32 C33 1.520(5)
C32 H32 0.9800
C33 H33A 0.9600
C33 H33B 0.9600
C33 H33C 0.9600

loop_
_geom_torsion_atom_site_label_1
_geom_torsion_atom_site_label_2
_geom_torsion_atom_site_label_3
_geom_torsion_atom_site_label_4
_geom_torsion
C4 Rh1 P1 C14 -81.2(3)
C5 Rh1 P1 C14 149.2(2)
C2 Rh1 P1 C14 -125.57(11)
C1 Rh1 P1 C14 -162.05(12)
P2 Rh1 P1 C14 29.88(8)
C4 Rh1 P1 C9 43.8(3)
C5 Rh1 P1 C9 -85.8(2)
C2 Rh1 P1 C9 -0.59(14)
C1 Rh1 P1 C9 -37.07(14)
P2 Rh1 P1 C9 154.86(12)
C4 Rh1 P1 C12 153.4(3)
C5 Rh1 P1 C12 23.8(2)
C2 Rh1 P1 C12 109.08(13)
C1 Rh1 P1 C12 72.60(13)
P2 Rh1 P1 C12 -95.47(10)
C4 Rh1 P2 C27 -170.12(11)
C5 Rh1 P2 C27 -133.63(12)
C2 Rh1 P2 C27 142.24(17)
C1 Rh1 P2 C27 -103.1(3)
P1 Rh1 P2 C27 26.00(9)
C4 Rh1 P2 C29 63.08(13)
C5 Rh1 P2 C29 99.57(13)
C2 Rh1 P2 C29 15.4(2)
C1 Rh1 P2 C29 130.1(3)
P1 Rh1 P2 C29 -100.80(11)
C4 Rh1 P2 C32 -45.03(14)
C5 Rh1 P2 C32 -8.54(13)
C2 Rh1 P2 C32 -92.7(2)
C1 Rh1 P2 C32 22.0(3)
P1 Rh1 P2 C32 151.09(11)
C4 Rh1 C1 C2 -65.82(18)
C5 Rh1 C1 C2 -102.11(19)
P2 Rh1 C1 C2 -135.3(3)
P1 Rh1 C1 C2 96.78(17)
C4 Rh1 C1 C6 38.95(19)
C5 Rh1 C1 C6 2.66(18)
C2 Rh1 C1 C6 104.8(3)
P2 Rh1 C1 C6 -30.5(4)
P1 Rh1 C1 C6 -158.45(17)
C6 C1 C2 C3 -0.1(3)
Rh1 C1 C2 C3 90.48(17)
C6 C1 C2 Rh1 -90.58(19)
C4 Rh1 C2 C1 102.36(19)
C5 Rh1 C2 C1 65.69(18)
P2 Rh1 C2 C1 155.96(15)
P1 Rh1 C2 C1 -90.74(17)
C4 Rh1 C2 C3 -4.03(17)
C5 Rh1 C2 C3 -40.70(18)
C1 Rh1 C2 C3 -106.4(2)
P2 Rh1 C2 C3 49.6(3)
P1 Rh1 C2 C3 162.87(16)
C1 C2 C3 C4 -68.3(3)
Rh1 C2 C3 C4 5.4(2)
C1 C2 C3 C7 34.1(3)
Rh1 C2 C3 C7 107.87(19)
C2 C3 C4 C5 67.4(3)
C7 C3 C4 C5 -34.5(3)
C2 C3 C4 Rh1 -5.4(2)
C7 C3 C4 Rh1 -107.4(2)
C2 Rh1 C4 C5 -100.9(2)
C1 Rh1 C4 C5 -65.09(18)
P2 Rh1 C4 C5 100.60(17)
P1 Rh1 C4 C5 -149.5(2)
C5 Rh1 C4 C3 105.0(3)
C2 Rh1 C4 C3 4.04(17)
C1 Rh1 C4 C3 39.88(18)
P2 Rh1 C4 C3 -154.44(17)
P1 Rh1 C4 C3 -44.5(4)
C3 C4 C5 C6 1.2(3)
Rh1 C4 C5 C6 92.28(18)
C3 C4 C5 Rh1 -91.12(18)
C2 Rh1 C5 C4 66.79(18)
C1 Rh1 C5 C4 102.77(19)
P2 Rh1 C5 C4 -85.67(16)
P1 Rh1 C5 C4 157.38(14)
C4 Rh1 C5 C6 -105.5(2)
C2 Rh1 C5 C6 -38.68(19)
C1 Rh1 C5 C6 -2.71(18)
P2 Rh1 C5 C6 168.86(17)
P1 Rh1 C5 C6 51.9(3)
C4 C5 C6 C7 33.6(3)
Rh1 C5 C6 C7 106.7(2)
C4 C5 C6 C1 -69.5(3)
Rh1 C5 C6 C1 3.6(2)
C2 C1 C6 C7 -35.0(3)
Rh1 C1 C6 C7 -107.2(2)
C2 C1 C6 C5 68.6(3)
Rh1 C1 C6 C5 -3.6(2)
C5 C6 C7 C3 -51.5(3)
C1 C6 C7 C3 52.9(3)
C4 C3 C7 C6 52.1(3)
C2 C3 C7 C6 -52.6(3)
C14 P1 C9 C8 43.2(2)
C12 P1 C9 C8 151.6(2)
Rh1 P1 C9 C8 -86.3(2)
C14 P1 C9 C10 -83.4(2)
C12 P1 C9 C10 25.0(2)
Rh1 P1 C9 C10 147.10(16)
C8 C9 C10 C11 -170.8(3)
P1 C9 C10 C11 -44.4(3)
C9 C10 C11 C12 48.3(4)
C10 C11 C12 C13 -153.9(3)
C10 C11 C12 P1 -27.4(3)
C14 P1 C12 C13 -125.2(2)
C9 P1 C12 C13 126.1(2)
Rh1 P1 C12 C13 4.7(3)
C14 P1 C12 C11 109.3(2)
C9 P1 C12 C11 0.7(2)
Rh1 P1 C12 C11 -120.79(18)
C21 B1 C14 P1 160.78(15)
C15 B1 C14 P1 -84.1(2)
C27 B1 C14 P1 36.1(3)
C9 P1 C14 B1 159.93(18)
C12 P1 C14 B1 59.9(2)
Rh1 P1 C14 B1 -70.53(18)
C21 B1 C15 C20 -108.2(3)
C27 B1 C15 C20 12.8(3)
C14 B1 C15 C20 135.0(2)
C21 B1 C15 C16 71.7(3)
C27 B1 C15 C16 -167.3(2)
C14 B1 C15 C16 -45.0(3)
C20 C15 C16 C17 -1.8(4)
B1 C15 C16 C17 178.2(2)
C15 C16 C17 C18 2.3(5)
C16 C17 C18 C19 -1.3(5)
C17 C18 C19 C20 0.0(6)
C16 C15 C20 C19 0.5(4)
B1 C15 C20 C19 -179.5(3)
C18 C19 C20 C15 0.4(6)
C15 B1 C21 C22 -86.5(3)
C27 B1 C21 C22 155.4(2)
C14 B1 C21 C22 31.4(3)
C15 B1 C21 C26 87.4(3)
C27 B1 C21 C26 -30.6(3)
C14 B1 C21 C26 -154.7(2)
C26 C21 C22 C23 -1.2(4)
B1 C21 C22 C23 173.3(3)
C21 C22 C23 C24 -0.2(5)
C22 C23 C24 C25 1.3(5)
C23 C24 C25 C26 -1.1(5)
C24 C25 C26 C21 -0.4(5)
C22 C21 C26 C25 1.5(4)
B1 C21 C26 C25 -172.9(3)
C21 B1 C27 P2 -90.7(2)
C15 B1 C27 P2 152.75(16)
C14 B1 C27 P2 31.5(3)
C29 P2 C27 B1 65.5(2)
C32 P2 C27 B1 165.20(18)
Rh1 P2 C27 B1 -65.8(2)
C27 P2 C29 C28 -118.8(2)
C32 P2 C29 C28 132.9(2)
Rh1 P2 C29 C28 13.3(3)
C27 P2 C29 C30 115.76(19)
C32 P2 C29 C30 7.5(2)
Rh1 P2 C29 C30 -112.13(17)
C28 C29 C30 C31 -160.3(3)
P2 C29 C30 C31 -33.3(3)
C29 C30 C31 C32 50.5(3)
C30 C31 C32 C33 -168.0(3)
C30 C31 C32 P2 -41.7(3)
C27 P2 C32 C31 -89.0(2)
C29 P2 C32 C31 19.4(2)
Rh1 P2 C32 C31 140.27(16)
C27 P2 C32 C33 37.9(2)
C29 P2 C32 C33 146.3(2)
Rh1 P2 C32 C33 -92.85(19)
